data_4132669
loop_
_publ_author_name
'Pranckevicius, Conor'
'Jimen\'ez-Halla, J Oscar C'
'Kirsch, Marius'
'Krummenacher, Ivo'
'Braunschweig, Holger'

_publ_section_title
;
 Complexation and Release of N-Heterocyclic Carbene-Aminoborylene Ligands
 from Group VI and VIII Metals.
;
_journal_issue 33
_journal_name_full 'Journal of the American Chemical Society'
_journal_page_first 10524
_journal_page_last 10529
_journal_paper_doi 10.1021/jacs.8b05398
_journal_volume 140
_journal_year 2018
_chemical_formula_moiety 'C26 H49 B Cl2 N2 Si2'
_chemical_formula_sum 'C26 H49 B Cl2 N2 Si2'
_chemical_formula_weight 527.56
_space_group_crystal_system monoclinic
_space_group_IT_number 14
_space_group_name_Hall '-P 2yn'
_space_group_name_H-M_alt 'P 1 21/n 1'
_atom_sites_solution_hydrogens geom
_audit_creation_method SHELXL-2014/7
_cell_angle_alpha 90
_cell_angle_beta 99.894(3)
_cell_angle_gamma 90
_cell_formula_units_Z 4
_cell_length_a 9.4346(4)
_cell_length_b 24.9229(7)
_cell_length_c 14.8706(6)
_cell_measurement_reflns_used 5354
_cell_measurement_temperature 100(2)
_cell_measurement_theta_max 24.95
_cell_measurement_theta_min 2.38
_cell_volume 3444.6(2)
_computing_cell_refinement 'Bruker SAINT'
_computing_data_collection 'Bruker APEX2'
_computing_data_reduction 'Bruker SAINT'
_computing_molecular_graphics 'Bruker SHELXTL'
_computing_structure_refinement 'SHELXL-2014 (Sheldrick 2014)'
_computing_structure_solution 'SHELXS-97 (Sheldrick 2008)'
_diffrn_ambient_temperature 100(2)
_diffrn_measured_fraction_theta_full 1.000
_diffrn_measured_fraction_theta_max 0.996
_diffrn_measurement_device_type 'Bruker APEX-II CCD'
_diffrn_measurement_method '\f and \w scans'
_diffrn_radiation_type MoK\a
_diffrn_radiation_wavelength 0.71073
_diffrn_reflns_av_R_equivalents 0.0676
_diffrn_reflns_av_unetI/netI 0.0523
_diffrn_reflns_Laue_measured_fraction_full 1.000
_diffrn_reflns_Laue_measured_fraction_max 0.996
_diffrn_reflns_limit_h_max 12
_diffrn_reflns_limit_h_min -12
_diffrn_reflns_limit_k_max 26
_diffrn_reflns_limit_k_min -32
_diffrn_reflns_limit_l_max 19
_diffrn_reflns_limit_l_min -19
_diffrn_reflns_number 38295
_diffrn_reflns_point_group_measured_fraction_full 1.000
_diffrn_reflns_point_group_measured_fraction_max 0.996
_diffrn_reflns_theta_full 25.242
_diffrn_reflns_theta_max 27.214
_diffrn_reflns_theta_min 1.634
_diffrn_source 'sealed tube'
_exptl_absorpt_coefficient_mu 0.273
_exptl_absorpt_correction_T_max 0.7455
_exptl_absorpt_correction_T_min 0.6411
_exptl_absorpt_correction_type multi-scan
_exptl_absorpt_process_details sadabs
_exptl_crystal_colour colorless
_exptl_crystal_density_diffrn 1.017
_exptl_crystal_description block
_exptl_crystal_F_000 1144
_exptl_crystal_size_max 0.09
_exptl_crystal_size_mid 0.07
_exptl_crystal_size_min 0.05
_platon_squeeze_details
;
During the refinement of the structure, electron density 
peaks were located that were believed to be highly disordered 
tetrahydrofuran molecules. Attempts 
made to model the solvent molecule were not successful. 
The SQUEEZE option in PLATON (Spek, 2003) indicated there were two 
large solvent cavities of 343 A3 in the unit cell. 
In the final cycles of refinement, 
this contribution (83 electrons) to the electron density was 
removed from the observed  data. The density, the F(000) value, 
the molecular weight and the formula are given taking into 
account the results obtained with the SQUEEZE option PLATON 
(Spek, 2009).
;
_refine_diff_density_max 0.436
_refine_diff_density_min -0.281
_refine_diff_density_rms 0.053
_refine_ls_extinction_method none
_refine_ls_goodness_of_fit_ref 1.028
_refine_ls_hydrogen_treatment constr
_refine_ls_matrix_type full
_refine_ls_number_parameters 312
_refine_ls_number_reflns 7657
_refine_ls_number_restraints 0
_refine_ls_restrained_S_all 1.028
_refine_ls_R_factor_all 0.0576
_refine_ls_R_factor_gt 0.0403
_refine_ls_shift/su_max 0.001
_refine_ls_shift/su_mean 0.000
_refine_ls_structure_factor_coef Fsqd
_refine_ls_weighting_details 'w=1/[\s^2^(Fo^2^)+(0.0433P)^2^+0.9205P] where P=(Fo^2^+2Fc^2^)/3'
_refine_ls_weighting_scheme calc
_refine_ls_wR_factor_gt 0.0946
_refine_ls_wR_factor_ref 0.1028
_reflns_Friedel_coverage 0.000
_reflns_number_gt 5941
_reflns_number_total 7657
_reflns_threshold_expression 'I > 2\s(I)'
_cod_data_source_file ja8b05398_si_002.cif
_cod_data_source_block copr044_0m_sq
_cod_original_sg_symbol_H-M 'P 21/n'
_cod_database_code 4132669
_shelx_shelxl_version_number 2014/7
_shelx_space_group_comment
;
The symmetry employed for this shelxl refinement is uniquely defined
by the following loop, which should always be used as a source of
symmetry information in preference to the above space-group names.
They are only intended as comments.
;
_platon_squeeze_void_probe_radius 1.20

loop_
_space_group_symop_operation_xyz
'x, y, z'
'-x+1/2, y+1/2, -z+1/2'
'-x, -y, -z'
'x-1/2, -y-1/2, z-1/2'

loop_
_atom_site_label
_atom_site_type_symbol
_atom_site_fract_x
_atom_site_fract_y
_atom_site_fract_z
_atom_site_U_iso_or_equiv
_atom_site_adp_type
_atom_site_occupancy
_atom_site_site_symmetry_order
_atom_site_calc_flag
_atom_site_refinement_flags_posn
_atom_site_refinement_flags_adp
Cl1 Cl 0.80082(5) 0.69434(2) 0.58384(3) 0.02534(12) Uani 1 1 d . .
Cl2 Cl 0.73156(4) 0.68674(2) 0.77652(3) 0.01860(10) Uani 1 1 d . .
Si1 Si 0.85522(6) 0.57314(2) 0.62646(4) 0.02503(13) Uani 1 1 d . .
Si2 Si 0.61201(6) 0.55768(2) 0.72468(3) 0.01946(12) Uani 1 1 d . .
N1 N 0.69469(15) 0.59948(5) 0.65394(9) 0.0164(3) Uani 1 1 d . .
N2 N 0.46750(15) 0.73385(5) 0.62107(9) 0.0161(3) Uani 1 1 d . .
C1 C 1.0174(2) 0.60147(9) 0.70039(19) 0.0466(6) Uani 1 1 d . .
H38 H 1.0279 0.6385 0.6852 0.070 Uiso 1 1 calc R U
H37 H 1.1012 0.5819 0.6908 0.070 Uiso 1 1 calc R U
H1 H 1.0067 0.5986 0.7633 0.070 Uiso 1 1 calc R U
B2 B 0.6777(2) 0.65925(7) 0.65680(13) 0.0167(4) Uani 1 1 d . .
C3 C 0.52616(18) 0.68785(6) 0.60467(11) 0.0160(3) Uani 1 1 d . .
C4 C 0.50090(18) 0.77156(6) 0.69887(11) 0.0154(3) Uani 1 1 d . .
C5 C 0.59606(18) 0.81458(6) 0.69266(12) 0.0173(4) Uani 1 1 d . .
C6 C 0.6950(2) 0.82044(7) 0.62220(12) 0.0219(4) Uani 1 1 d . .
H31 H 0.6721 0.7920 0.5764 0.026 Uiso 1 1 calc R U
C7 C 0.6797(2) 0.87502(7) 0.57346(14) 0.0309(5) Uani 1 1 d . .
H2 H 0.5800 0.8817 0.5497 0.046 Uiso 1 1 calc R U
H33 H 0.7335 0.8747 0.5242 0.046 Uiso 1 1 calc R U
H32 H 0.7159 0.9028 0.6160 0.046 Uiso 1 1 calc R U
C8 C 0.5425(2) 0.49473(8) 0.66306(16) 0.0358(5) Uani 1 1 d . .
H49 H 0.5450 0.4986 0.5991 0.054 Uiso 1 1 calc R U
H3 H 0.4454 0.4884 0.6716 0.054 Uiso 1 1 calc R U
H48 H 0.6018 0.4649 0.6870 0.054 Uiso 1 1 calc R U
C9 C 0.4532(2) 0.58908(8) 0.76126(14) 0.0291(4) Uani 1 1 d . .
H5 H 0.4669 0.6272 0.7658 0.044 Uiso 1 1 calc R U
H6 H 0.4417 0.5750 0.8197 0.044 Uiso 1 1 calc R U
H4 H 0.3687 0.5813 0.7173 0.044 Uiso 1 1 calc R U
C10 C 0.4425(2) 0.66428(7) 0.51568(12) 0.0232(4) Uani 1 1 d . .
C11 C 0.3384(2) 0.62102(8) 0.53951(14) 0.0338(5) Uani 1 1 d . .
H8 H 0.2822 0.6355 0.5818 0.051 Uiso 1 1 calc R U
H9 H 0.3924 0.5907 0.5667 0.051 Uiso 1 1 calc R U
H7 H 0.2757 0.6098 0.4849 0.051 Uiso 1 1 calc R U
C12 C 0.5323(3) 0.63826(8) 0.45100(13) 0.0338(5) Uani 1 1 d . .
H12 H 0.4703 0.6276 0.3958 0.051 Uiso 1 1 calc R U
H10 H 0.5808 0.6073 0.4798 0.051 Uiso 1 1 calc R U
H11 H 0.6019 0.6635 0.4368 0.051 Uiso 1 1 calc R U
C13 C 0.3626(2) 0.71288(7) 0.46942(12) 0.0277(4) Uani 1 1 d . .
H36 H 0.4179 0.7295 0.4277 0.033 Uiso 1 1 calc R U
H35 H 0.2699 0.7022 0.4353 0.033 Uiso 1 1 calc R U
C14 C 0.3430(2) 0.75168(7) 0.54528(12) 0.0236(4) Uani 1 1 d . .
C15 C 0.1995(2) 0.74678(9) 0.57770(14) 0.0359(5) Uani 1 1 d . .
H14 H 0.1950 0.7725 0.6251 0.054 Uiso 1 1 calc R U
H13 H 0.1898 0.7113 0.6009 0.054 Uiso 1 1 calc R U
H15 H 0.1228 0.7534 0.5275 0.054 Uiso 1 1 calc R U
C16 C 0.3615(2) 0.80927(7) 0.51623(13) 0.0307(5) Uani 1 1 d . .
H18 H 0.4507 0.8127 0.4939 0.046 Uiso 1 1 calc R U
H16 H 0.3623 0.8327 0.5676 0.046 Uiso 1 1 calc R U
H17 H 0.2832 0.8189 0.4688 0.046 Uiso 1 1 calc R U
C17 C 0.42310(18) 0.76839(7) 0.77159(11) 0.0172(4) Uani 1 1 d . .
C18 C 0.32927(19) 0.72197(7) 0.79284(12) 0.0200(4) Uani 1 1 d . .
H25 H 0.3235 0.6953 0.7439 0.024 Uiso 1 1 calc R U
C19 C 0.3974(2) 0.69562(7) 0.88298(13) 0.0261(4) Uani 1 1 d . .
H20 H 0.4956 0.6866 0.8808 0.039 Uiso 1 1 calc R U
H21 H 0.3451 0.6636 0.8923 0.039 Uiso 1 1 calc R U
H19 H 0.3941 0.7201 0.9324 0.039 Uiso 1 1 calc R U
C20 C 0.1760(2) 0.73908(8) 0.80199(15) 0.0326(5) Uani 1 1 d . .
H23 H 0.1797 0.7623 0.8538 0.049 Uiso 1 1 calc R U
H22 H 0.1199 0.7078 0.8101 0.049 Uiso 1 1 calc R U
H24 H 0.1324 0.7577 0.7478 0.049 Uiso 1 1 calc R U
C21 C 0.4395(2) 0.81007(7) 0.83523(12) 0.0226(4) Uani 1 1 d . .
H34 H 0.3888 0.8088 0.8836 0.027 Uiso 1 1 calc R U
C22 C 0.5287(2) 0.85309(7) 0.82821(13) 0.0238(4) Uani 1 1 d . .
H26 H 0.5355 0.8811 0.8701 0.029 Uiso 1 1 calc R U
C23 C 0.60717(19) 0.85420(7) 0.75893(12) 0.0201(4) Uani 1 1 d . .
H27 H 0.6703 0.8826 0.7562 0.024 Uiso 1 1 calc R U
C24 C 0.8510(2) 0.81367(7) 0.66955(14) 0.0273(4) Uani 1 1 d . .
H28 H 0.8778 0.8433 0.7102 0.041 Uiso 1 1 calc R U
H30 H 0.9127 0.8127 0.6245 0.041 Uiso 1 1 calc R U
H29 H 0.8605 0.7808 0.7037 0.041 Uiso 1 1 calc R U
C25 C 0.8711(2) 0.49861(7) 0.64391(15) 0.0327(5) Uani 1 1 d . .
H40 H 0.8551 0.4898 0.7042 0.049 Uiso 1 1 calc R U
H39 H 0.9657 0.4871 0.6368 0.049 Uiso 1 1 calc R U
H41 H 0.8007 0.4808 0.5996 0.049 Uiso 1 1 calc R U
C26 C 0.8732(3) 0.57680(9) 0.50361(17) 0.0507(7) Uani 1 1 d . .
H44 H 0.7958 0.5573 0.4676 0.076 Uiso 1 1 calc R U
H42 H 0.9634 0.5614 0.4956 0.076 Uiso 1 1 calc R U
H43 H 0.8696 0.6136 0.4844 0.076 Uiso 1 1 calc R U
C27 C 0.7344(2) 0.54155(8) 0.83407(14) 0.0338(5) Uani 1 1 d . .
H45 H 0.8223 0.5265 0.8210 0.051 Uiso 1 1 calc R U
H46 H 0.6885 0.5161 0.8681 0.051 Uiso 1 1 calc R U
H47 H 0.7554 0.5738 0.8693 0.051 Uiso 1 1 calc R U

loop_
_atom_site_aniso_label
_atom_site_aniso_U_11
_atom_site_aniso_U_22
_atom_site_aniso_U_33
_atom_site_aniso_U_23
_atom_site_aniso_U_13
_atom_site_aniso_U_12
Cl1 0.0326(3) 0.0148(2) 0.0339(3) 0.00167(18) 0.0206(2) 0.00065(18)
Cl2 0.0190(2) 0.0180(2) 0.0175(2) -0.00201(16) -0.00047(15) 0.00163(16)
Si1 0.0280(3) 0.0145(3) 0.0372(3) 0.0013(2) 0.0185(2) 0.0036(2)
Si2 0.0236(3) 0.0141(2) 0.0225(3) 0.00190(19) 0.0092(2) 0.00027(19)
N1 0.0198(8) 0.0124(7) 0.0184(7) 0.0000(5) 0.0074(6) 0.0004(6)
N2 0.0160(7) 0.0176(7) 0.0137(7) -0.0009(6) -0.0002(6) 0.0018(6)
C1 0.0211(11) 0.0311(12) 0.089(2) -0.0050(12) 0.0128(12) 0.0030(9)
B2 0.0193(10) 0.0160(9) 0.0158(9) -0.0007(7) 0.0061(8) -0.0013(8)
C3 0.0210(9) 0.0140(8) 0.0140(8) 0.0005(6) 0.0055(7) -0.0020(7)
C4 0.0145(8) 0.0135(8) 0.0161(8) -0.0033(6) -0.0032(6) 0.0044(6)
C5 0.0164(9) 0.0150(8) 0.0199(8) 0.0000(7) 0.0015(7) 0.0046(7)
C6 0.0280(10) 0.0158(9) 0.0239(9) -0.0020(7) 0.0097(8) 0.0006(7)
C7 0.0447(13) 0.0204(10) 0.0311(11) 0.0024(8) 0.0162(10) -0.0005(9)
C8 0.0411(13) 0.0218(10) 0.0491(13) -0.0062(9) 0.0207(11) -0.0087(9)
C9 0.0285(11) 0.0248(10) 0.0378(11) 0.0017(8) 0.0163(9) -0.0010(8)
C10 0.0352(11) 0.0154(9) 0.0166(9) -0.0024(7) -0.0022(8) -0.0008(8)
C11 0.0379(12) 0.0246(11) 0.0323(11) -0.0008(8) -0.0126(9) -0.0083(9)
C12 0.0596(15) 0.0234(10) 0.0174(9) -0.0060(8) 0.0039(9) 0.0048(10)
C13 0.0385(12) 0.0213(10) 0.0189(9) -0.0016(7) -0.0074(8) 0.0016(8)
C14 0.0278(10) 0.0216(10) 0.0170(9) -0.0013(7) -0.0087(7) 0.0058(8)
C15 0.0226(11) 0.0466(13) 0.0334(11) -0.0005(10) -0.0096(9) 0.0069(9)
C16 0.0423(13) 0.0235(10) 0.0209(9) -0.0001(8) -0.0096(9) 0.0092(9)
C17 0.0131(8) 0.0179(9) 0.0197(8) -0.0036(7) 0.0002(7) 0.0026(7)
C18 0.0183(9) 0.0199(9) 0.0222(9) -0.0070(7) 0.0047(7) -0.0015(7)
C19 0.0286(11) 0.0278(10) 0.0236(10) -0.0017(8) 0.0091(8) -0.0021(8)
C20 0.0205(10) 0.0357(11) 0.0441(12) -0.0085(10) 0.0126(9) -0.0018(8)
C21 0.0223(10) 0.0249(10) 0.0223(9) -0.0058(7) 0.0086(7) 0.0014(7)
C22 0.0262(10) 0.0197(9) 0.0256(10) -0.0099(7) 0.0048(8) -0.0001(8)
C23 0.0191(9) 0.0152(9) 0.0254(9) -0.0032(7) 0.0019(7) -0.0009(7)
C24 0.0229(10) 0.0220(10) 0.0392(11) -0.0063(8) 0.0117(9) -0.0020(8)
C25 0.0369(12) 0.0200(10) 0.0457(13) 0.0014(9) 0.0200(10) 0.0092(8)
C26 0.082(2) 0.0307(12) 0.0527(15) 0.0104(11) 0.0496(15) 0.0220(12)
C27 0.0408(13) 0.0337(11) 0.0278(11) 0.0105(9) 0.0085(9) 0.0069(9)

loop_
_atom_type_symbol
_atom_type_description
_atom_type_scat_dispersion_real
_atom_type_scat_dispersion_imag
_atom_type_scat_source
C C 0.0033 0.0016 'International Tables Vol C Tables 4.2.6.8 and 6.1.1.4'
H H 0.0000 0.0000 'International Tables Vol C Tables 4.2.6.8 and 6.1.1.4'
N N 0.0061 0.0033 'International Tables Vol C Tables 4.2.6.8 and 6.1.1.4'
Si Si 0.0817 0.0704 'International Tables Vol C Tables 4.2.6.8 and 6.1.1.4'
Cl Cl 0.1484 0.1585 'International Tables Vol C Tables 4.2.6.8 and 6.1.1.4'
B B 0.0013 0.0007 'International Tables Vol C Tables 4.2.6.8 and 6.1.1.4'

loop_
_geom_angle_atom_site_label_1
_geom_angle_atom_site_label_2
_geom_angle_atom_site_label_3
_geom_angle
N1 Si1 C1 111.93(9)
N1 Si1 C26 115.79(10)
C1 Si1 C26 110.84(13)
N1 Si1 C25 112.83(8)
C1 Si1 C25 104.79(10)
C26 Si1 C25 99.50(10)
N1 Si2 C9 112.96(8)
N1 Si2 C27 112.16(9)
C9 Si2 C27 104.19(10)
N1 Si2 C8 110.93(8)
C9 Si2 C8 105.32(10)
C27 Si2 C8 110.90(10)
B2 N1 Si2 120.78(11)
B2 N1 Si1 118.51(11)
Si2 N1 Si1 113.95(8)
C3 N2 C4 131.18(14)
C3 N2 C14 114.00(13)
C4 N2 C14 114.81(12)
Si1 C1 H38 109.5
Si1 C1 H37 109.5
H38 C1 H37 109.5
Si1 C1 H1 109.5
H38 C1 H1 109.5
H37 C1 H1 109.5
N1 B2 C3 119.99(15)
N1 B2 Cl2 111.91(12)
C3 B2 Cl2 110.69(12)
N1 B2 Cl1 110.87(12)
C3 B2 Cl1 95.50(11)
Cl2 B2 Cl1 105.91(9)
N2 C3 C10 108.85(14)
N2 C3 B2 129.98(15)
C10 C3 B2 120.68(14)
C17 C4 C5 120.90(15)
C17 C4 N2 119.64(14)
C5 C4 N2 118.88(14)
C23 C5 C4 117.76(16)
C23 C5 C6 116.09(15)
C4 C5 C6 126.07(15)
C5 C6 C24 109.13(15)
C5 C6 C7 112.93(14)
C24 C6 C7 108.69(16)
C5 C6 H31 108.7
C24 C6 H31 108.7
C7 C6 H31 108.7
C6 C7 H2 109.5
C6 C7 H33 109.5
H2 C7 H33 109.5
C6 C7 H32 109.5
H2 C7 H32 109.5
H33 C7 H32 109.5
Si2 C8 H49 109.5
Si2 C8 H3 109.5
H49 C8 H3 109.5
Si2 C8 H48 109.5
H49 C8 H48 109.5
H3 C8 H48 109.5
Si2 C9 H5 109.5
Si2 C9 H6 109.5
H5 C9 H6 109.5
Si2 C9 H4 109.5
H5 C9 H4 109.5
H6 C9 H4 109.5
C13 C10 C12 109.69(15)
C13 C10 C3 103.05(13)
C12 C10 C3 116.46(16)
C13 C10 C11 111.94(17)
C12 C10 C11 106.94(15)
C3 C10 C11 108.84(15)
C10 C11 H8 109.5
C10 C11 H9 109.5
H8 C11 H9 109.5
C10 C11 H7 109.5
H8 C11 H7 109.5
H9 C11 H7 109.5
C10 C12 H12 109.5
C10 C12 H10 109.5
H12 C12 H10 109.5
C10 C12 H11 109.5
H12 C12 H11 109.5
H10 C12 H11 109.5
C14 C13 C10 106.49(14)
C14 C13 H36 110.4
C10 C13 H36 110.4
C14 C13 H35 110.4
C10 C13 H35 110.4
H36 C13 H35 108.6
C16 C14 C15 108.60(16)
C16 C14 C13 110.83(16)
C15 C14 C13 114.41(16)
C16 C14 N2 111.64(15)
C15 C14 N2 110.65(14)
C13 C14 N2 100.59(13)
C14 C15 H14 109.5
C14 C15 H13 109.5
H14 C15 H13 109.5
C14 C15 H15 109.5
H14 C15 H15 109.5
H13 C15 H15 109.5
C14 C16 H18 109.5
C14 C16 H16 109.5
H18 C16 H16 109.5
C14 C16 H17 109.5
H18 C16 H17 109.5
H16 C16 H17 109.5
C21 C17 C4 117.83(16)
C21 C17 C18 115.17(15)
C4 C17 C18 126.85(15)
C17 C18 C19 109.64(15)
C17 C18 C20 113.42(15)
C19 C18 C20 107.53(15)
C17 C18 H25 108.7
C19 C18 H25 108.7
C20 C18 H25 108.7
C18 C19 H20 109.5
C18 C19 H21 109.5
H20 C19 H21 109.5
C18 C19 H19 109.5
H20 C19 H19 109.5
H21 C19 H19 109.5
C18 C20 H23 109.5
C18 C20 H22 109.5
H23 C20 H22 109.5
C18 C20 H24 109.5
H23 C20 H24 109.5
H22 C20 H24 109.5
C22 C21 C17 121.70(17)
C22 C21 H34 119.2
C17 C21 H34 119.2
C23 C22 C21 119.29(16)
C23 C22 H26 120.4
C21 C22 H26 120.4
C22 C23 C5 122.44(17)
C22 C23 H27 118.8
C5 C23 H27 118.8
C6 C24 H28 109.5
C6 C24 H30 109.5
H28 C24 H30 109.5
C6 C24 H29 109.5
H28 C24 H29 109.5
H30 C24 H29 109.5
Si1 C25 H40 109.5
Si1 C25 H39 109.5
H40 C25 H39 109.5
Si1 C25 H41 109.5
H40 C25 H41 109.5
H39 C25 H41 109.5
Si1 C26 H44 109.5
Si1 C26 H42 109.5
H44 C26 H42 109.5
Si1 C26 H43 109.5
H44 C26 H43 109.5
H42 C26 H43 109.5
Si2 C27 H45 109.5
Si2 C27 H46 109.5
H45 C27 H46 109.5
Si2 C27 H47 109.5
H45 C27 H47 109.5
H46 C27 H47 109.5

loop_
_geom_bond_atom_site_label_1
_geom_bond_atom_site_label_2
_geom_bond_distance
Cl1 B2 1.9302(19)
Cl2 B2 1.8938(19)
Si1 N1 1.7620(15)
Si1 C1 1.863(2)
Si1 C26 1.866(2)
Si1 C25 1.8780(19)
Si2 N1 1.7558(14)
Si2 C9 1.8530(19)
Si2 C27 1.870(2)
Si2 C8 1.877(2)
N1 B2 1.499(2)
N2 C3 1.314(2)
N2 C4 1.482(2)
N2 C14 1.547(2)
C1 H38 0.9600
C1 H37 0.9600
C1 H1 0.9600
B2 C3 1.665(3)
C3 C10 1.536(2)
C4 C17 1.410(2)
C4 C5 1.412(2)
C5 C23 1.386(2)
C5 C6 1.525(2)
C6 C24 1.528(3)
C6 C7 1.536(2)
C6 H31 0.9800
C7 H2 0.9600
C7 H33 0.9600
C7 H32 0.9600
C8 H49 0.9600
C8 H3 0.9600
C8 H48 0.9600
C9 H5 0.9600
C9 H6 0.9600
C9 H4 0.9600
C10 C13 1.527(3)
C10 C12 1.530(3)
C10 C11 1.540(3)
C11 H8 0.9600
C11 H9 0.9600
C11 H7 0.9600
C12 H12 0.9600
C12 H10 0.9600
C12 H11 0.9600
C13 C14 1.521(2)
C13 H36 0.9700
C13 H35 0.9700
C14 C16 1.518(3)
C14 C15 1.518(3)
C15 H14 0.9600
C15 H13 0.9600
C15 H15 0.9600
C16 H18 0.9600
C16 H16 0.9600
C16 H17 0.9600
C17 C21 1.396(2)
C17 C18 1.522(2)
C18 C19 1.531(3)
C18 C20 1.536(2)
C18 H25 0.9800
C19 H20 0.9600
C19 H21 0.9600
C19 H19 0.9600
C20 H23 0.9600
C20 H22 0.9600
C20 H24 0.9600
C21 C22 1.378(3)
C21 H34 0.9300
C22 C23 1.368(2)
C22 H26 0.9300
C23 H27 0.9300
C24 H28 0.9600
C24 H30 0.9600
C24 H29 0.9600
C25 H40 0.9600
C25 H39 0.9600
C25 H41 0.9600
C26 H44 0.9600
C26 H42 0.9600
C26 H43 0.9600
C27 H45 0.9600
C27 H46 0.9600
C27 H47 0.9600

loop_
_geom_torsion_atom_site_label_1
_geom_torsion_atom_site_label_2
_geom_torsion_atom_site_label_3
_geom_torsion_atom_site_label_4
_geom_torsion
C9 Si2 N1 B2 23.86(16)
C27 Si2 N1 B2 -93.53(15)
C8 Si2 N1 B2 141.85(14)
C9 Si2 N1 Si1 174.59(9)
C27 Si2 N1 Si1 57.20(11)
C8 Si2 N1 Si1 -67.42(11)
C1 Si1 N1 B2 53.02(16)
C26 Si1 N1 B2 -75.34(16)
C25 Si1 N1 B2 170.93(13)
C1 Si1 N1 Si2 -98.42(11)
C26 Si1 N1 Si2 133.22(11)
C25 Si1 N1 Si2 19.49(12)
Si2 N1 B2 C3 -77.83(18)
Si1 N1 B2 C3 132.73(13)
Si2 N1 B2 Cl2 54.37(17)
Si1 N1 B2 Cl2 -95.06(13)
Si2 N1 B2 Cl1 172.38(9)
Si1 N1 B2 Cl1 22.95(17)
C4 N2 C3 C10 176.80(16)
C14 N2 C3 C10 -3.82(19)
C4 N2 C3 B2 -11.4(3)
C14 N2 C3 B2 168.02(16)
N1 B2 C3 N2 154.98(16)
Cl2 B2 C3 N2 22.3(2)
Cl1 B2 C3 N2 -87.06(18)
N1 B2 C3 C10 -34.0(2)
Cl2 B2 C3 C10 -166.73(13)
Cl1 B2 C3 C10 83.96(15)
C3 N2 C4 C17 -95.2(2)
C14 N2 C4 C17 85.43(18)
C3 N2 C4 C5 93.5(2)
C14 N2 C4 C5 -85.92(18)
C17 C4 C5 C23 -1.8(2)
N2 C4 C5 C23 169.48(15)
C17 C4 C5 C6 174.80(16)
N2 C4 C5 C6 -14.0(2)
C23 C5 C6 C24 66.21(19)
C4 C5 C6 C24 -110.40(19)
C23 C5 C6 C7 -54.8(2)
C4 C5 C6 C7 128.61(18)
N2 C3 C10 C13 18.80(19)
B2 C3 C10 C13 -153.93(15)
N2 C3 C10 C12 138.92(16)
B2 C3 C10 C12 -33.8(2)
N2 C3 C10 C11 -100.17(17)
B2 C3 C10 C11 87.09(19)
C12 C10 C13 C14 -151.15(17)
C3 C10 C13 C14 -26.5(2)
C11 C10 C13 C14 90.31(19)
C10 C13 C14 C16 141.91(17)
C10 C13 C14 C15 -94.89(19)
C10 C13 C14 N2 23.72(19)
C3 N2 C14 C16 -130.33(16)
C4 N2 C14 C16 49.2(2)
C3 N2 C14 C15 108.58(17)
C4 N2 C14 C15 -71.93(19)
C3 N2 C14 C13 -12.73(19)
C4 N2 C14 C13 166.76(14)
C5 C4 C17 C21 2.2(2)
N2 C4 C17 C21 -168.95(15)
C5 C4 C17 C18 -173.18(16)
N2 C4 C17 C18 15.7(2)
C21 C17 C18 C19 -62.2(2)
C4 C17 C18 C19 113.34(19)
C21 C17 C18 C20 58.0(2)
C4 C17 C18 C20 -126.45(18)
C4 C17 C21 C22 -0.2(3)
C18 C17 C21 C22 175.73(17)
C17 C21 C22 C23 -2.3(3)
C21 C22 C23 C5 2.8(3)
C4 C5 C23 C22 -0.8(3)
C6 C5 C23 C22 -177.69(17)

loop_
_platon_squeeze_void_nr
_platon_squeeze_void_average_x
_platon_squeeze_void_average_y
_platon_squeeze_void_average_z
_platon_squeeze_void_volume
_platon_squeeze_void_count_electrons
_platon_squeeze_void_content
1 -0.022 0.500 0.000 343 83 ' '
2 -0.020 0.000 0.500 343 83 ' '
